data_1556038
loop_
_publ_author_name
'Han, Man-Yi'
'Xie, Xiaoyu'
'Zhou, Di'
'Li, Pinhua'
'Wang, Lei'

_publ_section_title
;
 Organocatalyzed Direct Aldol Reaction of Silyl Glyoxylates for the
 Synthesis of \a-Hydroxysilanes.
;
_journal_issue 9
_journal_name_full 'Organic letters'
_journal_page_first 2282
_journal_page_last 2285
_journal_paper_doi 10.1021/acs.orglett.7b00811
_journal_volume 19
_journal_year 2017
_chemical_absolute_configuration ad
_chemical_formula_moiety 'C26 H34 O4 Si'
_chemical_formula_sum 'C26 H34 O4 Si'
_chemical_formula_weight 438.62
_space_group_IT_number 19
_space_group_name_Hall 'P 2ac 2ab'
_space_group_name_H-M_alt 'P 21 21 21'
_symmetry_cell_setting orthorhombic
_symmetry_space_group_name_Hall 'P 2ac 2ab'
_symmetry_space_group_name_H-M 'P 21 21 21'
_atom_sites_solution_hydrogens geom
_atom_sites_solution_primary direct
_atom_sites_solution_secondary difmap
_audit_creation_method SHELXL-97
_cell_angle_alpha 90.00
_cell_angle_beta 90.00
_cell_angle_gamma 90.00
_cell_formula_units_Z 4
_cell_length_a 9.4700(19)
_cell_length_b 15.075(3)
_cell_length_c 17.824(4)
_cell_measurement_reflns_used 7021
_cell_measurement_temperature 295(2)
_cell_measurement_theta_max 27.548
_cell_measurement_theta_min 3.0113
_cell_volume 2544.6(9)
_computing_cell_refinement 'Bruker SMART'
_computing_data_collection 'Bruker SMART'
_computing_data_reduction 'Bruker SAINT'
_computing_molecular_graphics Diamond
_computing_publication_material 'SHELXTL and PLATON (Spek, 2009)'
_computing_structure_refinement SHELXTL
_computing_structure_solution 'SHELXTL (Sheldrick, 2008)'
_diffrn_ambient_temperature 295(2)
_diffrn_measured_fraction_theta_full 0.995
_diffrn_measured_fraction_theta_max 0.995
_diffrn_measurement_device_type 'CCD area detector'
_diffrn_measurement_method 'phi and omega scans'
_diffrn_radiation_monochromator graphite
_diffrn_radiation_source 'fine-focus sealed tube'
_diffrn_radiation_type MoK\a
_diffrn_radiation_wavelength 0.71073
_diffrn_reflns_av_R_equivalents 0.0282
_diffrn_reflns_av_sigmaI/netI 0.0156
_diffrn_reflns_limit_h_max 12
_diffrn_reflns_limit_h_min -12
_diffrn_reflns_limit_k_max 19
_diffrn_reflns_limit_k_min -19
_diffrn_reflns_limit_l_max 23
_diffrn_reflns_limit_l_min -22
_diffrn_reflns_number 47383
_diffrn_reflns_theta_full 27.55
_diffrn_reflns_theta_max 27.55
_diffrn_reflns_theta_min 2.93
_diffrn_standards_decay_% 0
_diffrn_standards_interval_count 0
_diffrn_standards_interval_time 0
_diffrn_standards_number 0
_exptl_absorpt_coefficient_mu 0.120
_exptl_absorpt_correction_T_max 0.9858
_exptl_absorpt_correction_T_min 0.9823
_exptl_absorpt_correction_type multi-scan
_exptl_absorpt_process_details 'Sadabs, (Sheldrick 2001)'
_exptl_crystal_colour colorless
_exptl_crystal_density_diffrn 1.145
_exptl_crystal_density_method 'not measured'
_exptl_crystal_description block
_exptl_crystal_F_000 944
_exptl_crystal_size_max 0.15
_exptl_crystal_size_mid 0.12
_exptl_crystal_size_min 0.12
_refine_diff_density_max 0.231
_refine_diff_density_min -0.207
_refine_diff_density_rms 0.036
_refine_ls_abs_structure_details 'Flack H D (1983), Acta Cryst. A39, 876-881'
_refine_ls_abs_structure_Flack 0.00(12)
_refine_ls_extinction_method none
_refine_ls_goodness_of_fit_ref 1.047
_refine_ls_hydrogen_treatment constr
_refine_ls_matrix_type full
_refine_ls_number_parameters 286
_refine_ls_number_reflns 5843
_refine_ls_number_restraints 0
_refine_ls_restrained_S_all 1.047
_refine_ls_R_factor_all 0.0519
_refine_ls_R_factor_gt 0.0423
_refine_ls_shift/su_max 0.001
_refine_ls_shift/su_mean 0.000
_refine_ls_structure_factor_coef Fsqd
_refine_ls_weighting_details 'calc w=1/[\s^2^(Fo^2^)+(0.0691P)^2^+0.3927P] where P=(Fo^2^+2Fc^2^)/3'
_refine_ls_weighting_scheme calc
_refine_ls_wR_factor_gt 0.1132
_refine_ls_wR_factor_ref 0.1225
_reflns_number_gt 5077
_reflns_number_total 5843
_reflns_threshold_expression >2sigma(I)
_cod_data_source_file ol7b00811_si_002.cif
_cod_data_source_block t
_cod_database_code 1556038

loop_
_symmetry_equiv_pos_as_xyz
'x, y, z'
'-x+1/2, -y, z+1/2'
'-x, y+1/2, -z+1/2'
'x+1/2, -y+1/2, -z'

loop_
_atom_site_label
_atom_site_type_symbol
_atom_site_fract_x
_atom_site_fract_y
_atom_site_fract_z
_atom_site_U_iso_or_equiv
_atom_site_adp_type
_atom_site_occupancy
_atom_site_symmetry_multiplicity
_atom_site_calc_flag
_atom_site_refinement_flags
Si1 Si 0.41940(5) 0.25523(3) 0.18762(3) 0.04682(13) Uani 1 1 d .
O1 O 0.9154(2) 0.15993(11) 0.23941(9) 0.0749(4) Uani 1 1 d .
O2 O 0.57778(15) 0.40389(9) 0.16834(8) 0.0576(3) Uani 1 1 d .
H2O H 0.6126 0.4507 0.1826 0.086 Uiso 1 1 calc R
O3 O 0.30555(14) 0.40399(8) 0.30663(8) 0.0518(3) Uani 1 1 d .
O4 O 0.36656(17) 0.49985(9) 0.21624(9) 0.0625(4) Uani 1 1 d .
C1 C 0.92616(19) 0.09960(12) 0.36108(12) 0.0495(4) Uani 1 1 d .
C2 C 1.0467(2) 0.05152(15) 0.34350(15) 0.0608(5) Uani 1 1 d .
H2 H 1.0847 0.0552 0.2955 0.073 Uiso 1 1 calc R
C3 C 1.1105(2) -0.00149(17) 0.39628(17) 0.0733(7) Uani 1 1 d .
H3 H 1.1908 -0.0338 0.3838 0.088 Uiso 1 1 calc R
C4 C 1.0565(3) -0.00671(19) 0.46643(18) 0.0797(7) Uani 1 1 d .
H4 H 1.1016 -0.0414 0.5023 0.096 Uiso 1 1 calc R
C5 C 0.9357(3) 0.0387(2) 0.48527(16) 0.0846(8) Uani 1 1 d .
H5 H 0.8982 0.0340 0.5333 0.102 Uiso 1 1 calc R
C6 C 0.8708(3) 0.09132(16) 0.43236(14) 0.0671(6) Uani 1 1 d .
H6 H 0.7886 0.1217 0.4448 0.081 Uiso 1 1 calc R
C7 C 0.8645(2) 0.15864(13) 0.30199(12) 0.0535(4) Uani 1 1 d .
C8 C 0.7439(2) 0.21646(13) 0.32162(12) 0.0531(4) Uani 1 1 d .
H8 H 0.6890 0.2028 0.3633 0.064 Uiso 1 1 calc R
C9 C 0.7124(2) 0.28728(12) 0.28102(12) 0.0511(4) Uani 1 1 d .
H9 H 0.7676 0.2987 0.2389 0.061 Uiso 1 1 calc R
C10 C 0.5942(2) 0.35058(12) 0.29792(10) 0.0485(4) Uani 1 1 d .
H10 H 0.5367 0.3255 0.3384 0.058 Uiso 1 1 calc R
C11 C 0.6585(3) 0.43850(15) 0.32550(16) 0.0724(6) Uani 1 1 d .
H11A H 0.7106 0.4282 0.3709 0.109 Uiso 1 1 calc R
H11B H 0.5842 0.4804 0.3351 0.109 Uiso 1 1 calc R
H11C H 0.7206 0.4618 0.2878 0.109 Uiso 1 1 calc R
C12 C 0.49814(19) 0.36503(11) 0.22810(10) 0.0431(4) Uani 1 1 d .
C13 C 0.38414(19) 0.43052(11) 0.24865(10) 0.0451(4) Uani 1 1 d .
C14 C 0.1918(3) 0.46407(15) 0.32667(14) 0.0686(6) Uani 1 1 d .
H14A H 0.1289 0.4717 0.2842 0.082 Uiso 1 1 calc R
H14B H 0.2304 0.5216 0.3397 0.082 Uiso 1 1 calc R
C15 C 0.1119(2) 0.42720(16) 0.39173(12) 0.0610(5) Uani 1 1 d .
C16 C 0.1073(4) 0.3392(2) 0.40982(16) 0.0930(9) Uani 1 1 d .
H16 H 0.1585 0.2982 0.3820 0.112 Uiso 1 1 calc R
C17 C 0.0251(4) 0.3112(3) 0.4705(2) 0.1174(14) Uani 1 1 d .
H17 H 0.0222 0.2516 0.4836 0.141 Uiso 1 1 calc R
C18 C -0.0515(3) 0.3727(4) 0.51052(19) 0.1220(17) Uani 1 1 d .
H18 H -0.1095 0.3542 0.5496 0.146 Uiso 1 1 calc R
C19 C -0.0428(4) 0.4606(5) 0.4930(2) 0.1236(16) Uani 1 1 d .
H19 H -0.0913 0.5021 0.5218 0.148 Uiso 1 1 calc R
C20 C 0.0359(3) 0.4877(3) 0.43414(16) 0.0894(9) Uani 1 1 d .
H20 H 0.0391 0.5476 0.4219 0.107 Uiso 1 1 calc R
C21 C 0.3600(3) 0.18423(13) 0.26694(14) 0.0644(5) Uani 1 1 d .
H21A H 0.3308 0.1275 0.2481 0.097 Uiso 1 1 calc R
H21B H 0.2821 0.2122 0.2920 0.097 Uiso 1 1 calc R
H21C H 0.4365 0.1764 0.3017 0.097 Uiso 1 1 calc R
C22 C 0.5642(3) 0.19865(18) 0.13528(14) 0.0740(6) Uani 1 1 d .
H22A H 0.6286 0.1720 0.1703 0.111 Uiso 1 1 calc R
H22B H 0.6137 0.2413 0.1051 0.111 Uiso 1 1 calc R
H22C H 0.5248 0.1535 0.1035 0.111 Uiso 1 1 calc R
C23 C 0.2663(2) 0.27691(15) 0.12061(14) 0.0654(6) Uani 1 1 d .
C24 C 0.2150(4) 0.1857(2) 0.0927(2) 0.1159(13) Uani 1 1 d .
H24A H 0.1933 0.1487 0.1349 0.174 Uiso 1 1 calc R
H24B H 0.2879 0.1584 0.0632 0.174 Uiso 1 1 calc R
H24C H 0.1320 0.1933 0.0624 0.174 Uiso 1 1 calc R
C25 C 0.3137(4) 0.3346(3) 0.05512(18) 0.1103(12) Uani 1 1 d .
H25A H 0.2340 0.3481 0.0239 0.165 Uiso 1 1 calc R
H25B H 0.3834 0.3034 0.0263 0.165 Uiso 1 1 calc R
H25C H 0.3536 0.3888 0.0740 0.165 Uiso 1 1 calc R
C26 C 0.1394(3) 0.31967(19) 0.1588(2) 0.0887(8) Uani 1 1 d .
H26A H 0.1614 0.3801 0.1713 0.133 Uiso 1 1 calc R
H26B H 0.1170 0.2875 0.2038 0.133 Uiso 1 1 calc R
H26C H 0.0598 0.3184 0.1255 0.133 Uiso 1 1 calc R

loop_
_atom_site_aniso_label
_atom_site_aniso_U_11
_atom_site_aniso_U_22
_atom_site_aniso_U_33
_atom_site_aniso_U_23
_atom_site_aniso_U_13
_atom_site_aniso_U_12
Si1 0.0518(3) 0.0388(2) 0.0499(2) -0.0028(2) 0.0024(2) 0.0023(2)
O1 0.0721(10) 0.0822(11) 0.0706(9) 0.0121(8) 0.0199(9) 0.0139(9)
O2 0.0578(7) 0.0567(7) 0.0584(8) 0.0164(6) 0.0145(6) -0.0058(6)
O3 0.0552(7) 0.0424(6) 0.0578(7) 0.0047(6) 0.0141(6) 0.0091(5)
O4 0.0714(9) 0.0400(6) 0.0760(9) 0.0146(6) 0.0066(8) 0.0052(6)
C1 0.0364(8) 0.0455(8) 0.0665(11) 0.0007(8) -0.0015(8) -0.0002(7)
C2 0.0387(9) 0.0642(12) 0.0796(14) -0.0057(11) 0.0013(9) 0.0032(8)
C3 0.0427(11) 0.0717(14) 0.1056(19) -0.0056(13) -0.0082(11) 0.0140(10)
C4 0.0640(14) 0.0782(15) 0.0969(19) 0.0186(14) -0.0155(13) 0.0176(12)
C5 0.0792(17) 0.099(2) 0.0752(16) 0.0225(15) 0.0038(13) 0.0233(15)
C6 0.0573(11) 0.0727(13) 0.0713(14) 0.0100(11) 0.0062(10) 0.0217(10)
C7 0.0456(9) 0.0514(10) 0.0634(11) 0.0045(9) 0.0055(9) -0.0001(8)
C8 0.0472(9) 0.0533(10) 0.0589(11) 0.0057(9) 0.0038(8) 0.0046(8)
C9 0.0443(9) 0.0496(9) 0.0595(10) 0.0048(8) 0.0015(8) -0.0021(8)
C10 0.0517(9) 0.0439(8) 0.0500(9) 0.0027(7) -0.0007(8) 0.0014(8)
C11 0.0761(15) 0.0542(11) 0.0869(17) -0.0092(12) -0.0203(13) -0.0032(10)
C12 0.0460(9) 0.0373(8) 0.0461(9) 0.0070(7) 0.0081(7) -0.0014(7)
C13 0.0497(9) 0.0351(8) 0.0505(9) 0.0022(7) 0.0013(7) -0.0012(7)
C14 0.0706(13) 0.0546(11) 0.0805(15) -0.0029(11) 0.0151(12) 0.0190(10)
C15 0.0465(10) 0.0783(14) 0.0583(11) -0.0190(10) 0.0043(8) -0.0030(9)
C16 0.118(2) 0.0889(19) 0.0722(15) -0.0193(14) 0.0329(16) -0.0314(18)
C17 0.130(3) 0.139(3) 0.084(2) -0.003(2) 0.020(2) -0.064(3)
C18 0.0665(18) 0.233(5) 0.0664(17) -0.019(3) 0.0220(14) -0.048(3)
C19 0.078(2) 0.214(5) 0.079(2) -0.042(3) 0.0228(17) 0.008(3)
C20 0.0679(15) 0.124(2) 0.0765(16) -0.0307(17) 0.0028(12) 0.0216(16)
C21 0.0763(14) 0.0396(9) 0.0774(14) 0.0044(10) 0.0094(11) -0.0087(9)
C22 0.0756(15) 0.0790(15) 0.0675(13) -0.0224(12) 0.0065(12) 0.0167(13)
C23 0.0664(13) 0.0581(11) 0.0717(13) -0.0067(10) -0.0169(11) 0.0010(9)
C24 0.112(2) 0.0839(19) 0.152(3) -0.048(2) -0.057(2) 0.0086(18)
C25 0.099(2) 0.160(3) 0.0712(16) 0.024(2) -0.0275(16) -0.003(2)
C26 0.0631(14) 0.0816(17) 0.121(2) -0.0133(16) -0.0235(15) 0.0110(13)

loop_
_atom_type_symbol
_atom_type_description
_atom_type_scat_dispersion_real
_atom_type_scat_dispersion_imag
_atom_type_scat_source
C C 0.0033 0.0016 'International Tables Vol C Tables 4.2.6.8 and 6.1.1.4'
H H 0.0000 0.0000 'International Tables Vol C Tables 4.2.6.8 and 6.1.1.4'
O O 0.0106 0.0060 'International Tables Vol C Tables 4.2.6.8 and 6.1.1.4'
Si Si 0.0817 0.0704 'International Tables Vol C Tables 4.2.6.8 and 6.1.1.4'

loop_
_geom_angle_atom_site_label_1
_geom_angle_atom_site_label_2
_geom_angle_atom_site_label_3
_geom_angle
C21 Si1 C22 109.83(12)
C21 Si1 C23 110.17(12)
C22 Si1 C23 108.91(12)
C21 Si1 C12 108.80(9)
C22 Si1 C12 106.96(10)
C23 Si1 C12 112.11(9)
C12 O2 H2O 109.5
C13 O3 C14 114.65(15)
C6 C1 C2 118.2(2)
C6 C1 C7 123.58(17)
C2 C1 C7 118.19(19)
C3 C2 C1 120.7(2)
C3 C2 H2 119.6
C1 C2 H2 119.6
C4 C3 C2 120.0(2)
C4 C3 H3 120.0
C2 C3 H3 120.0
C3 C4 C5 120.7(2)
C3 C4 H4 119.6
C5 C4 H4 119.6
C4 C5 C6 119.4(3)
C4 C5 H5 120.3
C6 C5 H5 120.3
C5 C6 C1 120.9(2)
C5 C6 H6 119.6
C1 C6 H6 119.6
O1 C7 C8 120.95(19)
O1 C7 C1 120.00(18)
C8 C7 C1 119.03(17)
C9 C8 C7 121.33(18)
C9 C8 H8 119.3
C7 C8 H8 119.3
C8 C9 C10 124.81(18)
C8 C9 H9 117.6
C10 C9 H9 117.6
C9 C10 C11 108.46(17)
C9 C10 C12 111.37(15)
C11 C10 C12 111.47(16)
C9 C10 H10 108.5
C11 C10 H10 108.5
C12 C10 H10 108.5
C10 C11 H11A 109.5
C10 C11 H11B 109.5
H11A C11 H11B 109.5
C10 C11 H11C 109.5
H11A C11 H11C 109.5
H11B C11 H11C 109.5
O2 C12 C13 106.87(13)
O2 C12 C10 110.14(15)
C13 C12 C10 108.41(14)
O2 C12 Si1 105.86(12)
C13 C12 Si1 111.79(12)
C10 C12 Si1 113.56(11)
O4 C13 O3 123.63(17)
O4 C13 C12 123.36(17)
O3 C13 C12 113.01(14)
O3 C14 C15 109.59(18)
O3 C14 H14A 109.8
C15 C14 H14A 109.8
O3 C14 H14B 109.8
C15 C14 H14B 109.8
H14A C14 H14B 108.2
C16 C15 C20 119.6(3)
C16 C15 C14 124.2(2)
C20 C15 C14 116.3(2)
C15 C16 C17 119.6(3)
C15 C16 H16 120.2
C17 C16 H16 120.2
C18 C17 C16 119.5(4)
C18 C17 H17 120.3
C16 C17 H17 120.3
C19 C18 C17 120.2(3)
C19 C18 H18 119.9
C17 C18 H18 119.9
C20 C19 C18 120.3(4)
C20 C19 H19 119.8
C18 C19 H19 119.8
C19 C20 C15 120.8(4)
C19 C20 H20 119.6
C15 C20 H20 119.6
Si1 C21 H21A 109.5
Si1 C21 H21B 109.5
H21A C21 H21B 109.5
Si1 C21 H21C 109.5
H21A C21 H21C 109.5
H21B C21 H21C 109.5
Si1 C22 H22A 109.5
Si1 C22 H22B 109.5
H22A C22 H22B 109.5
Si1 C22 H22C 109.5
H22A C22 H22C 109.5
H22B C22 H22C 109.5
C25 C23 C26 109.5(2)
C25 C23 C24 110.8(3)
C26 C23 C24 105.9(2)
C25 C23 Si1 110.70(19)
C26 C23 Si1 113.07(18)
C24 C23 Si1 106.80(18)
C23 C24 H24A 109.5
C23 C24 H24B 109.5
H24A C24 H24B 109.5
C23 C24 H24C 109.5
H24A C24 H24C 109.5
H24B C24 H24C 109.5
C23 C25 H25A 109.5
C23 C25 H25B 109.5
H25A C25 H25B 109.5
C23 C25 H25C 109.5
H25A C25 H25C 109.5
H25B C25 H25C 109.5
C23 C26 H26A 109.5
C23 C26 H26B 109.5
H26A C26 H26B 109.5
C23 C26 H26C 109.5
H26A C26 H26C 109.5
H26B C26 H26C 109.5

loop_
_geom_bond_atom_site_label_1
_geom_bond_atom_site_label_2
_geom_bond_distance
Si1 C21 1.860(2)
Si1 C22 1.865(2)
Si1 C23 1.907(2)
Si1 C12 1.9536(19)
O1 C7 1.216(2)
O2 C12 1.431(2)
O2 H2O 0.8200
O3 C13 1.335(2)
O3 C14 1.452(2)
O4 C13 1.206(2)
C1 C6 1.380(3)
C1 C2 1.388(3)
C1 C7 1.498(3)
C2 C3 1.374(3)
C2 H2 0.9300
C3 C4 1.353(4)
C3 H3 0.9300
C4 C5 1.375(4)
C4 H4 0.9300
C5 C6 1.377(3)
C5 H5 0.9300
C6 H6 0.9300
C7 C8 1.479(3)
C8 C9 1.324(3)
C8 H8 0.9300
C9 C10 1.501(3)
C9 H9 0.9300
C10 C11 1.539(3)
C10 C12 1.557(3)
C10 H10 0.9800
C11 H11A 0.9600
C11 H11B 0.9600
C11 H11C 0.9600
C12 C13 1.508(2)
C14 C15 1.492(3)
C14 H14A 0.9700
C14 H14B 0.9700
C15 C16 1.366(4)
C15 C20 1.386(3)
C16 C17 1.397(4)
C16 H16 0.9300
C17 C18 1.376(6)
C17 H17 0.9300
C18 C19 1.365(7)
C18 H18 0.9300
C19 C20 1.350(5)
C19 H19 0.9300
C20 H20 0.9300
C21 H21A 0.9600
C21 H21B 0.9600
C21 H21C 0.9600
C22 H22A 0.9600
C22 H22B 0.9600
C22 H22C 0.9600
C23 C25 1.524(4)
C23 C26 1.524(4)
C23 C24 1.541(4)
C24 H24A 0.9600
C24 H24B 0.9600
C24 H24C 0.9600
C25 H25A 0.9600
C25 H25B 0.9600
C25 H25C 0.9600
C26 H26A 0.9600
C26 H26B 0.9600
C26 H26C 0.9600
